data_7713739
loop_
_publ_author_name
'Yadav, Abhishek Kumar'
'Rajak, Richa'
'Ghule, Vikas'
'Dharavath, Srinivas'

_publ_section_title
;
 Energetic coordination compounds: self-assembled from the nitrogen-rich
 energetic C-C bonded pyrazole and triazole
;
_journal_name_full 'Dalton Transactions'
_journal_paper_doi 10.1039/D3DT02410E
_journal_year 2023
_chemical_formula_moiety '2(C5 H8 N8 O7 Zn), 4(C3 H7 N O)'
_chemical_formula_sum 'C22 H44 N20 O18 Zn2'
_chemical_formula_weight 1007.51
_space_group_crystal_system triclinic
_space_group_IT_number 2
_space_group_name_Hall '-P 1'
_space_group_name_H-M_alt 'P -1'
_atom_sites_solution_hydrogens mixed
_audit_creation_date 2023-07-24
_audit_creation_method
;
Olex2 1.3
(compiled 2020.11.12 svn.r5f609507 for OlexSys, GUI svn.r6272)
;
_audit_update_record
;
2023-07-27 deposited with the CCDC.	2023-08-11 downloaded from the CCDC.
;
_cell_angle_alpha 68.2650(10)
_cell_angle_beta 87.1700(10)
_cell_angle_gamma 84.8060(10)
_cell_formula_units_Z 2
_cell_length_a 11.7885(4)
_cell_length_b 12.0697(4)
_cell_length_c 15.7929(6)
_cell_measurement_reflns_used 9953
_cell_measurement_temperature 100
_cell_measurement_theta_max 28.34
_cell_measurement_theta_min 2.42
_cell_volume 2078.44(13)
_computing_cell_refinement 'SAINT V8.38A (Bruker, 2018)'
_computing_data_reduction 'SAINT V8.38A (Bruker, 2018)'
_computing_molecular_graphics 'Olex2 1.3 (Dolomanov et al., 2009)'
_computing_publication_material 'Olex2 1.3 (Dolomanov et al., 2009)'
_computing_structure_refinement 'SHELXL 2018/3 (Sheldrick, 2015)'
_computing_structure_solution 'SHELXT 2014/5 (Sheldrick, 2014)'
_diffrn_ambient_temperature 100
_diffrn_measured_fraction_theta_full 0.998
_diffrn_measured_fraction_theta_max 0.996
_diffrn_measurement_device_type 'Bruker APEX-II CCD'
_diffrn_measurement_method '\f and \w scans'
_diffrn_radiation_type MoK\a
_diffrn_radiation_wavelength 0.71073
_diffrn_reflns_av_R_equivalents 0.0378
_diffrn_reflns_av_unetI/netI 0.0396
_diffrn_reflns_Laue_measured_fraction_full 0.998
_diffrn_reflns_Laue_measured_fraction_max 0.996
_diffrn_reflns_limit_h_max 15
_diffrn_reflns_limit_h_min -15
_diffrn_reflns_limit_k_max 16
_diffrn_reflns_limit_k_min -16
_diffrn_reflns_limit_l_max 21
_diffrn_reflns_limit_l_min -21
_diffrn_reflns_number 34401
_diffrn_reflns_point_group_measured_fraction_full 0.998
_diffrn_reflns_point_group_measured_fraction_max 0.996
_diffrn_reflns_theta_full 25.242
_diffrn_reflns_theta_max 28.357
_diffrn_reflns_theta_min 2.641
_diffrn_source_current 1.0
_diffrn_source_power 0.05
_diffrn_source_voltage 50.0
_diffrn_standards_number 0
_exptl_absorpt_coefficient_mu 1.249
_exptl_absorpt_correction_T_max 0.7457
_exptl_absorpt_correction_T_min 0.6712
_exptl_absorpt_correction_type none
_exptl_absorpt_process_details
;
SADABS-2016/2 (Bruker,2016/2) was used for absorption correction.
wR2(int) was 0.1283 before and 0.0527 after correction.
The Ratio of minimum to maximum transmission is 0.9001.
The \l/2 correction factor is Not present.
;
_exptl_crystal_colour 'clear yellowish white'
_exptl_crystal_colour_lustre clear
_exptl_crystal_colour_modifier yellowish
_exptl_crystal_colour_primary white
_exptl_crystal_density_diffrn 1.610
_exptl_crystal_description block
_exptl_crystal_F_000 1040
_exptl_crystal_size_max 0.2
_exptl_crystal_size_mid 0.18
_exptl_crystal_size_min 0.12
_refine_diff_density_max 3.048
_refine_diff_density_min -0.930
_refine_diff_density_rms 0.097
_refine_ls_extinction_coef 0.0019(7)
_refine_ls_extinction_expression Fc^*^=kFc[1+0.001xFc^2^\l^3^/sin(2\q)]^-1/4^
_refine_ls_extinction_method 'SHELXL-2018/3 (Sheldrick 2018)'
_refine_ls_goodness_of_fit_ref 1.051
_refine_ls_hydrogen_treatment constr
_refine_ls_matrix_type full
_refine_ls_number_parameters 578
_refine_ls_number_reflns 10350
_refine_ls_number_restraints 2
_refine_ls_restrained_S_all 1.052
_refine_ls_R_factor_all 0.0557
_refine_ls_R_factor_gt 0.0450
_refine_ls_shift/su_max 0.001
_refine_ls_shift/su_mean 0.000
_refine_ls_structure_factor_coef Fsqd
_refine_ls_weighting_details 'w=1/[\s^2^(Fo^2^)+(0.0540P)^2^+4.2169P] where P=(Fo^2^+2Fc^2^)/3'
_refine_ls_weighting_scheme calc
_refine_ls_wR_factor_gt 0.1165
_refine_ls_wR_factor_ref 0.1253
_reflns_Friedel_coverage 0.000
_reflns_number_gt 8721
_reflns_number_total 10350
_reflns_threshold_expression 'I > 2\s(I)'
_cod_data_source_file d3dt02410e2.cif
_cod_data_source_block 21novb_0m_a
_cod_database_code 7713739
_shelx_shelxl_version_number 2018/3
_shelx_space_group_comment
;
The symmetry employed for this shelxl refinement is uniquely defined
by the following loop, which should always be used as a source of
symmetry information in preference to the above space-group names.
They are only intended as comments.
;
_shelx_estimated_absorpt_t_max 0.865
_shelx_estimated_absorpt_t_min 0.788
_olex2_refinement_description
;
1. Fixed Uiso
 At 1.2 times of:
  All C(H) groups, All N(H) groups
 At 1.5 times of:
  All C(H,H,H) groups, All O(H,H) groups
2. Restrained distances
 Zn2-H10A \\sim Zn2-H10B
 with sigma of 0.02
 Zn1-H2A \\sim Zn1-H2B
 with sigma of 0.02
3.a Free rotating group:
 O10(H10A,H10B), O2(H2A,H2B)
3.b Rotating group:
 O8(H8A,H8B), O1(H1A,H1B), O9(H9A,H9B), O3(H3A,H3B)
3.c Aromatic/amide H refined with riding coordinates:
 N6(H6A), N14(H14), C1(H1), C6(H6), C22(H22), C16(H16), C13(H13), C19(H19)
3.d Idealised Me refined as rotating group:
 C18(H18A,H18B,H18C), C20(H20A,H20B,H20C), C12(H12A,H12B,H12C), C21(H21A,H21B,
 H21C), C11(H11A,H11B,H11C), C15(H15A,H15B,H15C), C17(H17A,H17B,H17C), C14(H14A,
 H14B,H14C)
;
_olex2_submission_special_instructions 'No special instructions were received'

loop_
_space_group_symop_operation_xyz
'x, y, z'
'-x, -y, -z'

loop_
_atom_site_label
_atom_site_type_symbol
_atom_site_fract_x
_atom_site_fract_y
_atom_site_fract_z
_atom_site_U_iso_or_equiv
_atom_site_adp_type
_atom_site_occupancy
_atom_site_site_symmetry_order
_atom_site_calc_flag
_atom_site_refinement_flags_posn
_atom_site_refinement_flags_adp
_atom_site_refinement_flags_occupancy
_atom_site_disorder_assembly
_atom_site_disorder_group
Zn2 Zn 0.92129(2) -0.07237(3) 0.62324(2) 0.01397(9) Uani 1 1 d D . . . .
Zn1 Zn 0.41912(3) 0.63906(3) -0.09646(2) 0.01568(9) Uani 1 1 d D . . . .
O8 O 0.82641(15) -0.17366(16) 0.56860(12) 0.0169(4) Uani 1 1 d . . . . .
H8A H 0.790748 -0.126368 0.521386 0.025 Uiso 1 1 d R U . . .
H8B H 0.773731 -0.206230 0.606316 0.025 Uiso 1 1 d R U . . .
O14 O 1.25014(16) 0.31556(18) 0.02398(13) 0.0208(4) Uani 1 1 d . . . . .
O6 O 0.60137(17) 0.00453(19) 0.45708(13) 0.0245(4) Uani 1 1 d . . . . .
O10 O 0.78680(17) -0.05714(18) 0.71428(13) 0.0220(4) Uani 1 1 d G . . . .
H10A H 0.719692 -0.025798 0.699497 0.033 Uiso 1 1 d DG U . . .
H10B H 0.778910 -0.110940 0.766770 0.033 Uiso 1 1 d DG U . . .
O1 O 0.33152(16) 0.50997(17) -0.13131(13) 0.0188(4) Uani 1 1 d . . . . .
H1A H 0.275067 0.545838 -0.164959 0.028 Uiso 1 1 d R U . . .
H1B H 0.301748 0.461188 -0.083300 0.028 Uiso 1 1 d R U . . .
O7 O 0.75733(16) -0.03793(17) 0.39124(13) 0.0198(4) Uani 1 1 d . . . . .
O5 O 0.16719(18) 0.42318(18) 0.29901(13) 0.0242(4) Uani 1 1 d . . . . .
O9 O 1.02245(17) 0.01566(18) 0.68702(13) 0.0209(4) Uani 1 1 d . . . . .
H9A H 1.002248 0.090186 0.667252 0.031 Uiso 1 1 d R U . . .
H9B H 1.091647 0.011533 0.669695 0.031 Uiso 1 1 d R U . . .
O13 O 1.09055(18) 0.4244(2) 0.01733(13) 0.0292(5) Uani 1 1 d . . . . .
O11 O 0.61261(19) 0.3495(2) 0.46747(15) 0.0316(5) Uani 1 1 d . . . . .
O12 O 0.67841(18) 0.41452(19) 0.32898(13) 0.0270(5) Uani 1 1 d . . . . .
O3 O 0.5169(2) 0.76531(19) -0.06437(16) 0.0284(5) Uani 1 1 d . . . . .
H3A H 0.498568 0.763544 -0.011040 0.043 Uiso 1 1 d R U . . .
H3B H 0.587322 0.741226 -0.060934 0.043 Uiso 1 1 d R U . . .
O2 O 0.28136(19) 0.7695(2) -0.13317(14) 0.0307(5) Uani 1 1 d G . . . .
H2A H 0.220793 0.776865 -0.103618 0.046 Uiso 1 1 d DG U . . .
H2B H 0.271323 0.822638 -0.186099 0.046 Uiso 1 1 d DG U . . .
N4 N 0.51960(18) 0.28089(19) 0.23245(14) 0.0148(4) Uani 1 1 d . . . . .
O16 O 0.57817(18) 0.0547(2) 0.68284(16) 0.0320(5) Uani 1 1 d . . . . .
N15 N 1.13992(19) 0.27173(19) 0.14645(14) 0.0158(4) Uani 1 1 d . . . . .
N12 N 1.01692(18) 0.23259(19) 0.27318(14) 0.0141(4) Uani 1 1 d . . . . .
O4 O 0.0900(2) 0.5819(2) 0.19504(15) 0.0347(6) Uani 1 1 d . . . . .
N10 N 0.92542(18) 0.12798(19) 0.43745(14) 0.0139(4) Uani 1 1 d . . . . .
N5 N 0.37394(19) 0.2671(2) 0.33241(15) 0.0174(4) Uani 1 1 d . . . . .
N9 N 0.86965(19) 0.08511(19) 0.51992(14) 0.0159(4) Uani 1 1 d . . . . .
N1 N 0.36502(19) 0.5600(2) 0.03568(15) 0.0169(4) Uani 1 1 d . . . . .
N16 N 1.15863(19) 0.3394(2) 0.06122(15) 0.0169(4) Uani 1 1 d . . . . .
N6 N 0.45958(19) 0.1804(2) 0.36978(15) 0.0173(4) Uani 1 1 d . . . . .
H6A H 0.458357 0.126840 0.425646 0.021 Uiso 1 1 calc R U . . .
N14 N 0.95721(19) 0.3881(2) 0.15700(15) 0.0170(4) Uani 1 1 d . . . . .
H14 H 0.954906 0.443784 0.101941 0.020 Uiso 1 1 calc R U . . .
N7 N 0.64655(19) 0.1201(2) 0.31309(15) 0.0174(4) Uani 1 1 d . . . . .
N11 N 0.68275(19) 0.3436(2) 0.40814(15) 0.0177(4) Uani 1 1 d . . . . .
N2 N 0.42335(18) 0.46412(19) 0.09810(14) 0.0149(4) Uani 1 1 d . . . . .
N8 N 0.66661(19) 0.0280(2) 0.38905(15) 0.0169(4) Uani 1 1 d . . . . .
O18 O 0.0985(2) 0.8204(2) -0.04679(17) 0.0418(6) Uani 1 1 d . . . . .
N3 N 0.16773(19) 0.5025(2) 0.22284(15) 0.0177(4) Uani 1 1 d . . . . .
N13 N 0.87635(19) 0.3798(2) 0.22396(14) 0.0171(4) Uani 1 1 d . . . . .
N17 N 1.1103(2) 0.4008(2) 0.57122(19) 0.0291(6) Uani 1 1 d . . . . .
N20 N -0.0774(2) 0.8910(2) -0.01840(18) 0.0270(5) Uani 1 1 d . . . . .
C10 C 1.0407(2) 0.2998(2) 0.18677(17) 0.0143(5) Uani 1 1 d . . . . .
C9 C 0.9162(2) 0.2846(2) 0.29266(17) 0.0137(5) Uani 1 1 d . . . . .
C4 C 0.4145(2) 0.3255(2) 0.24997(17) 0.0136(5) Uani 1 1 d . . . . .
C5 C 0.5456(2) 0.1882(2) 0.30951(17) 0.0150(5) Uani 1 1 d . . . . .
C3 C 0.3618(2) 0.4279(2) 0.17600(16) 0.0137(5) Uani 1 1 d . . . . .
C8 C 0.8675(2) 0.2286(2) 0.38359(16) 0.0136(5) Uani 1 1 d . . . . .
C7 C 0.7715(2) 0.2507(2) 0.43379(17) 0.0156(5) Uani 1 1 d . . . . .
C2 C 0.2612(2) 0.5030(2) 0.16225(16) 0.0146(5) Uani 1 1 d . . . . .
C1 C 0.2675(2) 0.5846(2) 0.07349(17) 0.0181(5) Uani 1 1 d . . . . .
H1 H 0.211635 0.647607 0.044551 0.022 Uiso 1 1 calc R U . . .
N19 N 0.3841(2) 0.6789(3) 0.2497(2) 0.0344(6) Uani 1 1 d . . . . .
O15 O 0.9939(2) 0.2525(2) 0.6395(2) 0.0560(9) Uani 1 1 d . . . . .
C6 C 0.7779(2) 0.1577(2) 0.51845(18) 0.0178(5) Uani 1 1 d . . . . .
H6 H 0.724780 0.147922 0.567468 0.021 Uiso 1 1 calc R U . . .
N18 N 0.4114(2) 0.1293(3) 0.7251(3) 0.0443(8) Uani 1 1 d . . . . .
C22 C 0.0090(3) 0.8825(3) -0.0732(2) 0.0274(6) Uani 1 1 d . . . . .
H22 H 0.001454 0.926869 -0.136644 0.033 Uiso 1 1 calc R U . . .
C18 C 0.4126(3) 0.5717(3) 0.3267(2) 0.0310(7) Uani 1 1 d . . . . .
H18A H 0.354215 0.515316 0.335677 0.046 Uiso 1 1 calc R U . . .
H18B H 0.416222 0.591396 0.381324 0.046 Uiso 1 1 calc R U . . .
H18C H 0.486706 0.535306 0.315561 0.046 Uiso 1 1 calc R U . . .
C16 C 0.5013(3) 0.0495(3) 0.7386(3) 0.0333(7) Uani 1 1 d . . . . .
H16 H 0.505860 -0.015689 0.795523 0.040 Uiso 1 1 calc R U . . .
C20 C -0.0738(3) 0.8227(3) 0.0790(2) 0.0350(8) Uani 1 1 d . . . . .
H20A H -0.132645 0.765556 0.096028 0.052 Uiso 1 1 calc R U . . .
H20B H -0.087663 0.877260 0.112163 0.052 Uiso 1 1 calc R U . . .
H20C H 0.001251 0.779335 0.094661 0.052 Uiso 1 1 calc R U . . .
C12 C 1.1850(3) 0.4603(3) 0.4948(2) 0.0395(8) Uani 1 1 d . . . . .
H12A H 1.191336 0.416878 0.452989 0.059 Uiso 1 1 calc R U . . .
H12B H 1.260635 0.461576 0.517389 0.059 Uiso 1 1 calc R U . . .
H12C H 1.153393 0.542500 0.462511 0.059 Uiso 1 1 calc R U . . .
C21 C -0.1813(3) 0.9662(3) -0.0541(3) 0.0396(8) Uani 1 1 d . . . . .
H21A H -0.192020 1.029100 -0.028498 0.059 Uiso 1 1 calc R U . . .
H21B H -0.246688 0.917173 -0.037104 0.059 Uiso 1 1 calc R U . . .
H21C H -0.175101 1.002859 -0.120684 0.059 Uiso 1 1 calc R U . . .
C13 C 1.0580(3) 0.3067(3) 0.5759(3) 0.0394(8) Uani 1 1 d . . . . .
H13 H 1.070348 0.278408 0.527227 0.047 Uiso 1 1 calc R U . . .
O17 O 0.4386(4) 0.7867(3) 0.1008(2) 0.0761(11) Uani 1 1 d . . . . .
C11 C 1.0964(4) 0.4497(4) 0.6429(3) 0.0446(10) Uani 1 1 d . . . . .
H11A H 1.170707 0.446458 0.669379 0.067 Uiso 1 1 calc R U . . .
H11B H 1.044690 0.402585 0.690434 0.067 Uiso 1 1 calc R U . . .
H11C H 1.064618 0.532976 0.617233 0.067 Uiso 1 1 calc R U . . .
C15 C 0.3987(4) 0.2307(4) 0.6401(4) 0.0619(14) Uani 1 1 d . . . . .
H15A H 0.468381 0.234500 0.602990 0.093 Uiso 1 1 calc R U . . .
H15B H 0.384958 0.304387 0.652762 0.093 Uiso 1 1 calc R U . . .
H15C H 0.334080 0.221775 0.607000 0.093 Uiso 1 1 calc R U . . .
C19 C 0.4523(4) 0.7043(5) 0.1738(3) 0.0619(14) Uani 1 1 d . . . . .
H19 H 0.518519 0.651519 0.178306 0.074 Uiso 1 1 calc R U . . .
C17 C 0.2809(4) 0.7497(5) 0.2519(5) 0.082(2) Uani 1 1 d . . . . .
H17A H 0.215771 0.708399 0.245706 0.123 Uiso 1 1 calc R U . . .
H17B H 0.281732 0.827413 0.201571 0.123 Uiso 1 1 calc R U . . .
H17C H 0.274334 0.761900 0.310022 0.123 Uiso 1 1 calc R U . . .
C14 C 0.3216(4) 0.1126(6) 0.7940(5) 0.087(2) Uani 1 1 d . . . . .
H14A H 0.252119 0.094675 0.771506 0.131 Uiso 1 1 calc R U . . .
H14B H 0.306553 0.185846 0.807125 0.131 Uiso 1 1 calc R U . . .
H14C H 0.345409 0.045995 0.849749 0.131 Uiso 1 1 calc R U . . .

loop_
_atom_site_aniso_label
_atom_site_aniso_U_11
_atom_site_aniso_U_22
_atom_site_aniso_U_33
_atom_site_aniso_U_23
_atom_site_aniso_U_13
_atom_site_aniso_U_12
Zn2 0.01286(15) 0.01355(15) 0.01009(14) 0.00121(11) 0.00168(10) 0.00102(10)
Zn1 0.01459(16) 0.01661(16) 0.00951(15) 0.00133(11) 0.00150(10) 0.00316(11)
O8 0.0144(9) 0.0182(9) 0.0119(8) 0.0018(7) -0.0003(7) -0.0014(7)
O14 0.0167(9) 0.0235(10) 0.0164(9) -0.0017(8) 0.0060(7) 0.0004(7)
O6 0.0186(10) 0.0268(11) 0.0141(9) 0.0071(8) 0.0060(7) 0.0024(8)
O10 0.0180(10) 0.0226(10) 0.0144(9) 0.0039(7) 0.0055(7) 0.0046(7)
O1 0.0154(9) 0.0207(9) 0.0128(9) 0.0024(7) -0.0010(7) -0.0006(7)
O7 0.0131(9) 0.0210(10) 0.0179(9) 0.0004(7) -0.0016(7) 0.0039(7)
O5 0.0243(10) 0.0229(10) 0.0155(9) 0.0024(8) 0.0060(8) 0.0029(8)
O9 0.0177(9) 0.0215(10) 0.0228(10) -0.0075(8) 0.0024(7) -0.0024(7)
O13 0.0246(11) 0.0319(12) 0.0136(9) 0.0083(8) 0.0035(8) 0.0122(9)
O11 0.0298(12) 0.0329(12) 0.0201(10) -0.0008(9) 0.0098(9) 0.0146(9)
O12 0.0263(11) 0.0279(11) 0.0145(9) 0.0034(8) 0.0011(8) 0.0114(8)
O3 0.0297(12) 0.0246(11) 0.0312(12) -0.0102(9) -0.0086(9) 0.0009(9)
O2 0.0275(11) 0.0333(12) 0.0147(10) 0.0056(8) 0.0046(8) 0.0161(9)
N4 0.0119(10) 0.0159(10) 0.0114(10) 0.0008(8) 0.0000(7) 0.0004(8)
O16 0.0197(11) 0.0361(13) 0.0335(12) -0.0075(10) 0.0037(9) 0.0056(9)
N15 0.0154(10) 0.0161(10) 0.0099(10) 0.0017(8) 0.0027(8) 0.0001(8)
N12 0.0139(10) 0.0148(10) 0.0104(10) -0.0011(8) 0.0020(7) -0.0010(8)
O4 0.0280(12) 0.0367(13) 0.0233(11) 0.0023(9) 0.0068(9) 0.0169(10)
N10 0.0130(10) 0.0137(10) 0.0098(9) 0.0014(8) 0.0026(7) -0.0012(8)
N5 0.0155(11) 0.0160(10) 0.0139(10) 0.0016(8) 0.0006(8) 0.0014(8)
N9 0.0167(10) 0.0156(10) 0.0102(10) 0.0007(8) 0.0025(8) -0.0001(8)
N1 0.0154(10) 0.0184(11) 0.0110(10) 0.0001(8) -0.0006(8) 0.0041(8)
N16 0.0150(10) 0.0188(11) 0.0118(10) -0.0006(8) 0.0016(8) 0.0009(8)
N6 0.0146(10) 0.0181(11) 0.0119(10) 0.0023(8) 0.0017(8) 0.0005(8)
N14 0.0151(10) 0.0186(11) 0.0100(10) 0.0019(8) 0.0027(8) 0.0026(8)
N7 0.0155(10) 0.0172(11) 0.0120(10) 0.0028(8) -0.0006(8) 0.0010(8)
N11 0.0167(11) 0.0177(11) 0.0151(10) -0.0026(8) 0.0018(8) 0.0015(8)
N2 0.0141(10) 0.0155(10) 0.0107(9) -0.0006(8) 0.0007(8) 0.0016(8)
N8 0.0139(10) 0.0185(11) 0.0130(10) 0.0002(8) 0.0007(8) -0.0018(8)
O18 0.0335(13) 0.0484(15) 0.0288(12) -0.0030(11) 0.0084(10) 0.0176(11)
N3 0.0181(11) 0.0188(11) 0.0131(10) -0.0033(8) 0.0022(8) 0.0016(8)
N13 0.0161(11) 0.0192(11) 0.0098(10) 0.0008(8) 0.0028(8) 0.0013(8)
N17 0.0313(14) 0.0270(13) 0.0327(14) -0.0159(11) 0.0115(11) -0.0050(11)
N20 0.0246(13) 0.0273(13) 0.0274(13) -0.0098(11) -0.0014(10) 0.0059(10)
C10 0.0134(11) 0.0149(11) 0.0108(11) -0.0002(9) 0.0007(8) -0.0016(9)
C9 0.0116(11) 0.0131(11) 0.0137(11) -0.0018(9) -0.0013(9) -0.0002(9)
C4 0.0125(11) 0.0149(11) 0.0118(11) -0.0031(9) 0.0021(8) -0.0014(9)
C5 0.0145(12) 0.0152(12) 0.0110(11) 0.0005(9) -0.0004(9) -0.0022(9)
C3 0.0143(11) 0.0147(11) 0.0097(11) -0.0020(9) 0.0019(9) -0.0020(9)
C8 0.0131(11) 0.0134(11) 0.0115(11) -0.0014(9) -0.0005(9) -0.0004(9)
C7 0.0139(12) 0.0171(12) 0.0119(11) -0.0016(9) 0.0013(9) 0.0017(9)
C2 0.0145(12) 0.0157(12) 0.0099(11) -0.0011(9) 0.0014(9) 0.0011(9)
C1 0.0186(13) 0.0196(13) 0.0126(12) -0.0031(10) 0.0005(9) 0.0038(10)
N19 0.0311(15) 0.0268(14) 0.0423(17) -0.0083(12) -0.0090(12) -0.0009(11)
O15 0.0435(16) 0.0303(14) 0.098(3) -0.0291(15) 0.0302(16) -0.0120(12)
C6 0.0180(12) 0.0165(12) 0.0140(12) -0.0009(10) 0.0031(9) 0.0003(9)
N18 0.0214(14) 0.0444(18) 0.078(3) -0.0356(18) 0.0131(15) -0.0059(12)
C22 0.0312(16) 0.0239(15) 0.0226(14) -0.0044(11) 0.0001(12) 0.0021(12)
C18 0.0326(17) 0.0297(16) 0.0294(16) -0.0084(13) -0.0031(13) -0.0056(13)
C16 0.0271(16) 0.0349(18) 0.0401(19) -0.0161(15) 0.0058(13) -0.0067(13)
C20 0.0351(18) 0.0365(18) 0.0267(16) -0.0069(14) 0.0072(13) 0.0053(14)
C12 0.042(2) 0.043(2) 0.0297(17) -0.0103(15) 0.0137(15) -0.0039(16)
C21 0.0299(18) 0.0392(19) 0.050(2) -0.0190(17) -0.0124(15) 0.0140(15)
C13 0.0320(18) 0.0320(18) 0.061(2) -0.0273(18) 0.0057(16) 0.0011(14)
O17 0.106(3) 0.068(2) 0.048(2) -0.0123(18) 0.002(2) -0.018(2)
C11 0.054(2) 0.049(2) 0.043(2) -0.0312(18) 0.0257(18) -0.0200(18)
C15 0.030(2) 0.032(2) 0.125(5) -0.030(3) -0.019(2) 0.0060(16)
C19 0.064(3) 0.081(3) 0.031(2) 0.000(2) -0.0078(19) -0.038(3)
C17 0.048(3) 0.047(3) 0.161(6) -0.052(4) -0.025(3) 0.018(2)
C14 0.041(3) 0.124(5) 0.140(6) -0.099(5) 0.047(3) -0.027(3)

loop_
_atom_type_symbol
_atom_type_description
_atom_type_scat_dispersion_real
_atom_type_scat_dispersion_imag
_atom_type_scat_source
C C 0.0033 0.0016 'International Tables Vol C Tables 4.2.6.8 and 6.1.1.4'
H H 0.0000 0.0000 'International Tables Vol C Tables 4.2.6.8 and 6.1.1.4'
N N 0.0061 0.0033 'International Tables Vol C Tables 4.2.6.8 and 6.1.1.4'
O O 0.0106 0.0060 'International Tables Vol C Tables 4.2.6.8 and 6.1.1.4'
Zn Zn 0.2839 1.4301 'International Tables Vol C Tables 4.2.6.8 and 6.1.1.4'

loop_
_geom_angle_atom_site_label_1
_geom_angle_atom_site_label_2
_geom_angle_atom_site_label_3
_geom_angle
_geom_angle_site_symmetry_1
_geom_angle_site_symmetry_3
_geom_angle_publ_flag
O8 Zn2 O9 175.15(7) . . ?
O8 Zn2 N10 88.54(8) . 2_756 ?
O10 Zn2 O8 93.22(8) . . ?
O10 Zn2 O9 86.77(8) . . ?
O10 Zn2 N10 164.59(8) . 2_756 ?
O9 Zn2 N10 90.20(8) . 2_756 ?
N12 Zn2 O8 89.88(8) 2_756 . ?
N12 Zn2 O10 88.26(8) 2_756 . ?
N12 Zn2 O9 85.27(8) 2_756 . ?
N12 Zn2 N10 76.43(8) 2_756 2_756 ?
N9 Zn2 O8 91.46(8) . . ?
N9 Zn2 O10 94.30(8) . . ?
N9 Zn2 O9 93.37(8) . . ?
N9 Zn2 N12 177.03(8) . 2_756 ?
N9 Zn2 N10 100.96(8) . 2_756 ?
O1 Zn1 O3 176.59(8) . . ?
O2 Zn1 O1 93.61(9) . . ?
O2 Zn1 O3 89.15(10) . . ?
O2 Zn1 N4 86.84(8) . 2_665 ?
O2 Zn1 N2 163.30(8) . 2_665 ?
N4 Zn1 O1 91.60(8) 2_665 . ?
N4 Zn1 O3 86.54(9) 2_665 . ?
N4 Zn1 N2 76.56(8) 2_665 2_665 ?
N1 Zn1 O1 88.99(8) . . ?
N1 Zn1 O3 92.79(9) . . ?
N1 Zn1 O2 94.75(8) . . ?
N1 Zn1 N4 178.27(9) . 2_665 ?
N1 Zn1 N2 101.83(8) . 2_665 ?
N2 Zn1 O1 88.65(8) 2_665 . ?
N2 Zn1 O3 88.14(8) 2_665 . ?
Zn2 O8 H8A 109.7 . . ?
Zn2 O8 H8B 109.7 . . ?
H8A O8 H8B 104.2 . . ?
Zn2 O10 H10A 126.2 . . ?
Zn2 O10 H10B 121.7 . . ?
H10A O10 H10B 104.5 . . ?
Zn1 O1 H1A 109.5 . . ?
Zn1 O1 H1B 109.5 . . ?
H1A O1 H1B 104.4 . . ?
Zn2 O9 H9A 109.4 . . ?
Zn2 O9 H9B 109.5 . . ?
H9A O9 H9B 104.5 . . ?
Zn1 O3 H3A 109.5 . . ?
Zn1 O3 H3B 109.5 . . ?
H3A O3 H3B 104.4 . . ?
Zn1 O2 H2A 130.1 . . ?
Zn1 O2 H2B 124.9 . . ?
H2A O2 H2B 104.5 . . ?
C4 N4 Zn1 115.17(16) . 2_665 ?
C5 N4 Zn1 140.20(18) . 2_665 ?
C5 N4 C4 104.2(2) . . ?
N16 N15 C10 116.6(2) . . ?
C10 N12 Zn2 139.65(18) . 2_756 ?
C10 N12 C9 104.4(2) . . ?
C9 N12 Zn2 115.66(16) . 2_756 ?
N9 N10 Zn2 135.64(16) . 2_756 ?
C8 N10 Zn2 115.48(16) . 2_756 ?
C8 N10 N9 108.9(2) . . ?
C4 N5 N6 102.7(2) . . ?
N10 N9 Zn2 123.36(16) . . ?
C6 N9 Zn2 127.77(17) . . ?
C6 N9 N10 108.8(2) . . ?
N2 N1 Zn1 123.23(16) . . ?
C1 N1 Zn1 127.62(18) . . ?
C1 N1 N2 109.0(2) . . ?
O14 N16 N15 117.1(2) . . ?
O13 N16 O14 120.3(2) . . ?
O13 N16 N15 122.6(2) . . ?
N5 N6 H6A 124.7 . . ?
C5 N6 N5 110.7(2) . . ?
C5 N6 H6A 124.7 . . ?
N13 N14 H14 124.6 . . ?
C10 N14 H14 124.6 . . ?
C10 N14 N13 110.9(2) . . ?
N8 N7 C5 116.6(2) . . ?
O11 N11 C7 117.9(2) . . ?
O12 N11 O11 122.7(2) . . ?
O12 N11 C7 119.3(2) . . ?
N1 N2 Zn1 134.92(16) . 2_665 ?
C3 N2 Zn1 116.30(17) . 2_665 ?
C3 N2 N1 108.7(2) . . ?
O6 N8 O7 120.2(2) . . ?
O6 N8 N7 123.0(2) . . ?
O7 N8 N7 116.8(2) . . ?
O5 N3 O4 123.3(2) . . ?
O5 N3 C2 119.2(2) . . ?
O4 N3 C2 117.5(2) . . ?
C9 N13 N14 102.5(2) . . ?
C13 N17 C12 121.8(3) . . ?
C13 N17 C11 121.4(3) . . ?
C11 N17 C12 116.8(3) . . ?
C22 N20 C20 121.3(3) . . ?
C22 N20 C21 121.3(3) . . ?
C20 N20 C21 117.4(3) . . ?
N12 C10 N15 119.0(2) . . ?
N12 C10 N14 108.3(2) . . ?
N14 C10 N15 132.7(2) . . ?
N12 C9 C8 117.0(2) . . ?
N13 C9 N12 113.8(2) . . ?
N13 C9 C8 129.2(2) . . ?
N4 C4 C3 116.8(2) . . ?
N5 C4 N4 113.9(2) . . ?
N5 C4 C3 129.2(2) . . ?
N4 C5 N6 108.5(2) . . ?
N4 C5 N7 118.9(2) . . ?
N6 C5 N7 132.6(2) . . ?
N2 C3 C4 114.9(2) . . ?
N2 C3 C2 107.6(2) . . ?
C2 C3 C4 137.5(2) . . ?
N10 C8 C9 115.3(2) . . ?
N10 C8 C7 107.6(2) . . ?
C7 C8 C9 137.0(2) . . ?
C8 C7 N11 130.2(2) . . ?
C6 C7 N11 124.3(2) . . ?
C6 C7 C8 105.5(2) . . ?
C3 C2 N3 130.0(2) . . ?
C1 C2 N3 123.8(2) . . ?
C1 C2 C3 106.2(2) . . ?
N1 C1 C2 108.5(2) . . ?
N1 C1 H1 125.7 . . ?
C2 C1 H1 125.7 . . ?
C19 N19 C18 118.3(4) . . ?
C19 N19 C17 122.0(4) . . ?
C17 N19 C18 119.4(4) . . ?
N9 C6 C7 109.3(2) . . ?
N9 C6 H6 125.4 . . ?
C7 C6 H6 125.4 . . ?
C16 N18 C15 120.8(3) . . ?
C16 N18 C14 120.4(4) . . ?
C15 N18 C14 118.7(4) . . ?
O18 C22 N20 124.0(3) . . ?
O18 C22 H22 118.0 . . ?
N20 C22 H22 118.0 . . ?
N19 C18 H18A 109.5 . . ?
N19 C18 H18B 109.5 . . ?
N19 C18 H18C 109.5 . . ?
H18A C18 H18B 109.5 . . ?
H18A C18 H18C 109.5 . . ?
H18B C18 H18C 109.5 . . ?
O16 C16 N18 124.4(4) . . ?
O16 C16 H16 117.8 . . ?
N18 C16 H16 117.8 . . ?
N20 C20 H20A 109.5 . . ?
N20 C20 H20B 109.5 . . ?
N20 C20 H20C 109.5 . . ?
H20A C20 H20B 109.5 . . ?
H20A C20 H20C 109.5 . . ?
H20B C20 H20C 109.5 . . ?
N17 C12 H12A 109.5 . . ?
N17 C12 H12B 109.5 . . ?
N17 C12 H12C 109.5 . . ?
H12A C12 H12B 109.5 . . ?
H12A C12 H12C 109.5 . . ?
H12B C12 H12C 109.5 . . ?
N20 C21 H21A 109.5 . . ?
N20 C21 H21B 109.5 . . ?
N20 C21 H21C 109.5 . . ?
H21A C21 H21B 109.5 . . ?
H21A C21 H21C 109.5 . . ?
H21B C21 H21C 109.5 . . ?
N17 C13 H13 117.8 . . ?
O15 C13 N17 124.4(4) . . ?
O15 C13 H13 117.8 . . ?
N17 C11 H11A 109.5 . . ?
N17 C11 H11B 109.5 . . ?
N17 C11 H11C 109.5 . . ?
H11A C11 H11B 109.5 . . ?
H11A C11 H11C 109.5 . . ?
H11B C11 H11C 109.5 . . ?
N18 C15 H15A 109.5 . . ?
N18 C15 H15B 109.5 . . ?
N18 C15 H15C 109.5 . . ?
H15A C15 H15B 109.5 . . ?
H15A C15 H15C 109.5 . . ?
H15B C15 H15C 109.5 . . ?
N19 C19 H19 116.1 . . ?
O17 C19 N19 127.8(6) . . ?
O17 C19 H19 116.1 . . ?
N19 C17 H17A 109.5 . . ?
N19 C17 H17B 109.5 . . ?
N19 C17 H17C 109.5 . . ?
H17A C17 H17B 109.5 . . ?
H17A C17 H17C 109.5 . . ?
H17B C17 H17C 109.5 . . ?
N18 C14 H14A 109.5 . . ?
N18 C14 H14B 109.5 . . ?
N18 C14 H14C 109.5 . . ?
H14A C14 H14B 109.5 . . ?
H14A C14 H14C 109.5 . . ?
H14B C14 H14C 109.5 . . ?

loop_
_geom_bond_atom_site_label_1
_geom_bond_atom_site_label_2
_geom_bond_distance
_geom_bond_site_symmetry_2
_geom_bond_publ_flag
Zn2 O8 2.1481(19) . ?
Zn2 O10 2.1289(19) . ?
Zn2 O9 2.169(2) . ?
Zn2 N12 2.113(2) 2_756 ?
Zn2 N10 2.173(2) 2_756 ?
Zn2 N9 2.059(2) . ?
Zn1 O1 2.186(2) . ?
Zn1 O3 2.204(2) . ?
Zn1 O2 2.099(2) . ?
Zn1 N4 2.122(2) 2_665 ?
Zn1 N1 2.044(2) . ?
Zn1 N2 2.145(2) 2_665 ?
O8 H8A 0.8549 . ?
O8 H8B 0.8539 . ?
O14 N16 1.265(3) . ?
O6 N8 1.248(3) . ?
O10 H10A 0.8498 . ?
O10 H10B 0.8498 . ?
O1 H1A 0.8515 . ?
O1 H1B 0.8516 . ?
O7 N8 1.268(3) . ?
O5 N3 1.229(3) . ?
O9 H9A 0.8508 . ?
O9 H9B 0.8506 . ?
O13 N16 1.247(3) . ?
O11 N11 1.236(3) . ?
O12 N11 1.226(3) . ?
O3 H3A 0.8521 . ?
O3 H3B 0.8516 . ?
O2 H2A 0.8495 . ?
O2 H2B 0.8502 . ?
N4 C4 1.363(3) . ?
N4 C5 1.339(3) . ?
O16 C16 1.222(4) . ?
N15 N16 1.310(3) . ?
N15 C10 1.380(3) . ?
N12 C10 1.335(3) . ?
N12 C9 1.367(3) . ?
O4 N3 1.233(3) . ?
N10 N9 1.369(3) . ?
N10 C8 1.344(3) . ?
N5 N6 1.369(3) . ?
N5 C4 1.319(3) . ?
N9 C6 1.325(3) . ?
N1 N2 1.364(3) . ?
N1 C1 1.330(3) . ?
N6 H6A 0.8800 . ?
N6 C5 1.341(3) . ?
N14 H14 0.8800 . ?
N14 N13 1.370(3) . ?
N14 C10 1.346(3) . ?
N7 N8 1.313(3) . ?
N7 C5 1.375(3) . ?
N11 C7 1.418(3) . ?
N2 C3 1.343(3) . ?
O18 C22 1.231(4) . ?
N3 C2 1.422(3) . ?
N13 C9 1.322(3) . ?
N17 C12 1.454(4) . ?
N17 C13 1.318(4) . ?
N17 C11 1.454(4) . ?
N20 C22 1.325(4) . ?
N20 C20 1.453(4) . ?
N20 C21 1.460(4) . ?
C9 C8 1.456(3) . ?
C4 C3 1.463(3) . ?
C3 C2 1.400(3) . ?
C8 C7 1.412(3) . ?
C7 C6 1.391(3) . ?
C2 C1 1.386(3) . ?
C1 H1 0.9500 . ?
N19 C18 1.436(4) . ?
N19 C19 1.362(6) . ?
N19 C17 1.428(5) . ?
O15 C13 1.239(5) . ?
C6 H6 0.9500 . ?
N18 C16 1.335(5) . ?
N18 C15 1.446(6) . ?
N18 C14 1.451(5) . ?
C22 H22 0.9500 . ?
C18 H18A 0.9800 . ?
C18 H18B 0.9800 . ?
C18 H18C 0.9800 . ?
C16 H16 0.9500 . ?
C20 H20A 0.9800 . ?
C20 H20B 0.9800 . ?
C20 H20C 0.9800 . ?
C12 H12A 0.9800 . ?
C12 H12B 0.9800 . ?
C12 H12C 0.9800 . ?
C21 H21A 0.9800 . ?
C21 H21B 0.9800 . ?
C21 H21C 0.9800 . ?
C13 H13 0.9500 . ?
O17 C19 1.218(5) . ?
C11 H11A 0.9800 . ?
C11 H11B 0.9800 . ?
C11 H11C 0.9800 . ?
C15 H15A 0.9800 . ?
C15 H15B 0.9800 . ?
C15 H15C 0.9800 . ?
C19 H19 0.9500 . ?
C17 H17A 0.9800 . ?
C17 H17B 0.9800 . ?
C17 H17C 0.9800 . ?
C14 H14A 0.9800 . ?
C14 H14B 0.9800 . ?
C14 H14C 0.9800 . ?

loop_
_geom_torsion_atom_site_label_1
_geom_torsion_atom_site_label_2
_geom_torsion_atom_site_label_3
_geom_torsion_atom_site_label_4
_geom_torsion
_geom_torsion_site_symmetry_1
_geom_torsion_site_symmetry_2
_geom_torsion_site_symmetry_3
_geom_torsion_site_symmetry_4
_geom_torsion_publ_flag
Zn2 N12 C10 N15 -7.8(4) 2_756 . . . ?
Zn2 N12 C10 N14 173.7(2) 2_756 . . . ?
Zn2 N12 C9 N13 -175.48(18) 2_756 . . . ?
Zn2 N12 C9 C8 3.8(3) 2_756 . . . ?
Zn2 N10 N9 Zn2 -2.9(3) 2_756 . . . ?
Zn2 N10 N9 C6 -179.9(2) 2_756 . . . ?
Zn2 N10 C8 C9 0.2(3) 2_756 . . . ?
Zn2 N10 C8 C7 179.94(16) 2_756 . . . ?
Zn2 N9 C6 C7 -176.69(18) . . . . ?
Zn1 N4 C4 N5 174.12(18) 2_665 . . . ?
Zn1 N4 C4 C3 -4.7(3) 2_665 . . . ?
Zn1 N4 C5 N6 -172.2(2) 2_665 . . . ?
Zn1 N4 C5 N7 6.3(4) 2_665 . . . ?
Zn1 N1 N2 Zn1 1.9(3) . . . 2_665 ?
Zn1 N1 N2 C3 -175.41(17) . . . . ?
Zn1 N1 C1 C2 174.88(19) . . . . ?
Zn1 N2 C3 C4 2.6(3) 2_665 . . . ?
Zn1 N2 C3 C2 -177.71(17) 2_665 . . . ?
O5 N3 C2 C3 -3.6(4) . . . . ?
O5 N3 C2 C1 176.7(3) . . . . ?
O11 N11 C7 C8 -173.8(3) . . . . ?
O11 N11 C7 C6 7.5(4) . . . . ?
O12 N11 C7 C8 6.2(4) . . . . ?
O12 N11 C7 C6 -172.6(3) . . . . ?
N4 C4 C3 N2 1.4(3) . . . . ?
N4 C4 C3 C2 -178.2(3) . . . . ?
N12 C9 C8 N10 -2.7(3) . . . . ?
N12 C9 C8 C7 177.7(3) . . . . ?
O4 N3 C2 C3 177.4(3) . . . . ?
O4 N3 C2 C1 -2.4(4) . . . . ?
N10 N9 C6 C7 0.2(3) . . . . ?
N10 C8 C7 N11 -179.0(3) . . . . ?
N10 C8 C7 C6 0.0(3) . . . . ?
N5 N6 C5 N4 1.2(3) . . . . ?
N5 N6 C5 N7 -177.1(3) . . . . ?
N5 C4 C3 N2 -177.2(3) . . . . ?
N5 C4 C3 C2 3.2(5) . . . . ?
N9 N10 C8 C9 -179.6(2) . . . . ?
N9 N10 C8 C7 0.1(3) . . . . ?
N1 N2 C3 C4 -179.5(2) . . . . ?
N1 N2 C3 C2 0.2(3) . . . . ?
N16 N15 C10 N12 179.2(2) . . . . ?
N16 N15 C10 N14 -2.8(4) . . . . ?
N6 N5 C4 N4 0.5(3) . . . . ?
N6 N5 C4 C3 179.1(3) . . . . ?
N14 N13 C9 N12 0.0(3) . . . . ?
N14 N13 C9 C8 -179.2(3) . . . . ?
N11 C7 C6 N9 178.9(2) . . . . ?
N2 N1 C1 C2 -0.4(3) . . . . ?
N2 C3 C2 N3 179.8(3) . . . . ?
N2 C3 C2 C1 -0.4(3) . . . . ?
N8 N7 C5 N4 -177.9(2) . . . . ?
N8 N7 C5 N6 0.2(4) . . . . ?
N3 C2 C1 N1 -179.7(2) . . . . ?
N13 N14 C10 N15 -178.5(3) . . . . ?
N13 N14 C10 N12 -0.3(3) . . . . ?
N13 C9 C8 N10 176.5(3) . . . . ?
N13 C9 C8 C7 -3.1(5) . . . . ?
C10 N15 N16 O14 179.0(2) . . . . ?
C10 N15 N16 O13 -0.9(4) . . . . ?
C10 N12 C9 N13 -0.2(3) . . . . ?
C10 N12 C9 C8 179.1(2) . . . . ?
C10 N14 N13 C9 0.2(3) . . . . ?
C9 N12 C10 N15 178.7(2) . . . . ?
C9 N12 C10 N14 0.3(3) . . . . ?
C9 C8 C7 N11 0.7(5) . . . . ?
C9 C8 C7 C6 179.6(3) . . . . ?
C4 N4 C5 N6 -0.8(3) . . . . ?
C4 N4 C5 N7 177.7(2) . . . . ?
C4 N5 N6 C5 -1.0(3) . . . . ?
C4 C3 C2 N3 -0.6(5) . . . . ?
C4 C3 C2 C1 179.2(3) . . . . ?
C5 N4 C4 N5 0.2(3) . . . . ?
C5 N4 C4 C3 -178.6(2) . . . . ?
C5 N7 N8 O6 -3.2(4) . . . . ?
C5 N7 N8 O7 177.1(2) . . . . ?
C3 C2 C1 N1 0.5(3) . . . . ?
C8 N10 N9 Zn2 176.82(17) . . . . ?
C8 N10 N9 C6 -0.2(3) . . . . ?
C8 C7 C6 N9 -0.1(3) . . . . ?
C1 N1 N2 Zn1 177.5(2) . . . 2_665 ?
C1 N1 N2 C3 0.1(3) . . . . ?
C18 N19 C19 O17 175.6(4) . . . . ?
C20 N20 C22 O18 -2.1(5) . . . . ?
C12 N17 C13 O15 179.7(4) . . . . ?
C21 N20 C22 O18 -180.0(3) . . . . ?
C11 N17 C13 O15 0.2(6) . . . . ?
C15 N18 C16 O16 0.1(6) . . . . ?
C17 N19 C19 O17 1.1(7) . . . . ?
C14 N18 C16 O16 177.2(4) . . . . ?
